data_1004081
loop_
_publ_author_name
'Debreuille-Gresse, M F'
'Abraham, F'

_publ_section_title
;
Crystal structure and electrical properties of K~3~ Bi~2~ (V O~4~)~3~,
a new potassium bismuth vanadate
;
_journal_coden_ASTM JSSCBI
_journal_name_full 'Journal of Solid State Chemistry'
_journal_page_first 466
_journal_page_last 471
_journal_paper_doi 10.1016/0022-4596(87)90256-8
_journal_volume 71
_journal_year 1987
_chemical_formula_structural 'K3 Bi2 (V O4)3'
_chemical_formula_sum 'Bi2 K3 O12 V3'
_chemical_name_systematic 'Tripotassium dibismuth vanadate'
_space_group_IT_number 15
_symmetry_cell_setting monoclinic
_symmetry_Int_Tables_number 15
_symmetry_space_group_name_Hall '-C 2yc'
_symmetry_space_group_name_H-M 'C 1 2/c 1'
_cell_angle_alpha 90
_cell_angle_beta 112.80(3)
_cell_angle_gamma 90
_cell_formula_units_Z 4
_cell_length_a 13.957(4)
_cell_length_b 13.858(4)
_cell_length_c 7.095(2)
_cell_volume 1265.1
_refine_ls_R_factor_all 0.05
_cod_database_code 1004081

loop_
_symmetry_equiv_pos_as_xyz
x,y,z
-x,y,1/2-z
-x,-y,-z
x,-y,1/2+z
1/2+x,1/2+y,z
1/2-x,1/2+y,1/2-z
1/2-x,1/2-y,-z
1/2+x,1/2-y,1/2+z

loop_
_atom_site_label
_atom_site_type_symbol
_atom_site_symmetry_multiplicity
_atom_site_Wyckoff_symbol
_atom_site_fract_x
_atom_site_fract_y
_atom_site_fract_z
_atom_site_occupancy
_atom_site_attached_hydrogens
_atom_site_calc_flag
Bi1 Bi3+ 8 f 0.23314(4) 0.14628(4) 0.15221(8) 1. 0 d
V1 V5+ 8 f 0.7417(2) 0.3878(2) 0.1394(4) 1. 0 d
V2 V5+ 4 e 0. 0.7610(3) 0.25 1. 0 d
K1 K1+ 4 e 0. 0.2763(4) 0.25 1. 0 d
K2 K1+ 4 e 0. 0.0209(4) 0.25 1. 0 d
K3 K1+ 4 b 0. 0.5 0. 1. 0 d
O1 O2- 8 f 0.4290(9) 0.3373(8) 0.0459(17) 1. 0 d
O2 O2- 8 f 0.8252(9) 0.1662(8) 0.0991(17) 1. 0 d
O3 O2- 8 f 0.8516(10) 0.4372(9) 0.1427(19) 1. 0 d
O4 O2- 8 f 0.5737(10) 0.1878(10) 0.1696(20) 1. 0 d
O5 O2- 8 f 0.6661(10) 0.4769(10) 0.1658(19) 1. 0 d
O6 O2- 8 f 0.2310(9) 0.3059(8) 0.1504(17) 1. 0 d

loop_
_atom_type_symbol
_atom_type_oxidation_number
Bi3+ 3.000
V5+ 5.000
K1+ 1.000
O2- -2.000
